data_4343301
loop_
_publ_author_name
'Zamorano, Ana'
'Rend\'on, Nuria'
'Valpuesta, Jos\'e E V'
'\'Alvarez, Eleuterio'
'Carmona, Ernesto'

_publ_section_title
;
 Synthesis and Reactivity toward H2 of (\h(5)-C5Me5)Rh(III) Complexes with
 Bulky Aminopyridinate Ligands.
;
_journal_issue 13
_journal_name_full 'Inorganic chemistry'
_journal_page_first 6573
_journal_page_last 6581
_journal_paper_doi 10.1021/acs.inorgchem.5b00905
_journal_volume 54
_journal_year 2015
_chemical_formula_moiety 'C37 H44 N2 O2 Rh, C32 H12 B F24, C H2 Cl2'
_chemical_formula_sum 'C70 H58 B Cl2 F24 N2 O2 Rh'
_chemical_formula_weight 1599.80
_chemical_name_systematic
; 
 ? 
;
_space_group_IT_number 14
_symmetry_cell_setting monoclinic
_symmetry_space_group_name_Hall '-P 2yn'
_symmetry_space_group_name_H-M 'P 1 21/n 1'
_atom_sites_solution_hydrogens geom
_atom_sites_solution_primary direct
_atom_sites_solution_secondary difmap
_audit_creation_method SHELXL-97
_cell_angle_alpha 90.00
_cell_angle_beta 115.7470(10)
_cell_angle_gamma 90.00
_cell_formula_units_Z 4
_cell_length_a 20.5077(13)
_cell_length_b 17.9263(11)
_cell_length_c 21.4755(12)
_cell_measurement_reflns_used 9939
_cell_measurement_temperature 173(2)
_cell_measurement_theta_max 26.89
_cell_measurement_theta_min 2.29
_cell_volume 7111.2(7)
_computing_cell_refinement 'APEX2 Software Suite (Bruker, 2007)'
_computing_data_collection 'APEX2 Software Suite (Bruker, 2007)'
_computing_data_reduction 'APEX2 Software Suite (Bruker, 2007)'
_computing_molecular_graphics 'SHELXTL (Sheldrick, 2008)'
_computing_publication_material 'SHELXTL and publCIF (Westrip, 2010)'
_computing_structure_refinement 'SHELXL97 (Sheldrick, 2008)'
_computing_structure_solution 'SIR2002 (Burla et al., 2003)'
_diffrn_ambient_temperature 173(2)
_diffrn_detector_area_resol_mean 8.26
_diffrn_measured_fraction_theta_full 0.980
_diffrn_measured_fraction_theta_max 0.980
_diffrn_measurement_device_type
;
 Bruker-Nonius X8kappa APEX II CCD area detector
;
_diffrn_measurement_method 'phi and omega scans with narrow frames'
_diffrn_radiation_monochromator graphite
_diffrn_radiation_source 'fine-focus sealed tube'
_diffrn_radiation_type MoK\a
_diffrn_radiation_wavelength 0.71073
_diffrn_reflns_av_R_equivalents 0.0532
_diffrn_reflns_av_sigmaI/netI 0.0587
_diffrn_reflns_limit_h_max 29
_diffrn_reflns_limit_h_min -29
_diffrn_reflns_limit_k_max 23
_diffrn_reflns_limit_k_min -24
_diffrn_reflns_limit_l_max 22
_diffrn_reflns_limit_l_min -30
_diffrn_reflns_number 100181
_diffrn_reflns_theta_full 30.55
_diffrn_reflns_theta_max 30.55
_diffrn_reflns_theta_min 1.55
_diffrn_standards_decay_% 0
_exptl_absorpt_coefficient_mu 0.424
_exptl_absorpt_correction_T_max 0.9314
_exptl_absorpt_correction_T_min 0.8590
_exptl_absorpt_correction_type multi-scan
_exptl_absorpt_process_details
;
 SADABS, Bruker (2001). APEX2, Bruker (2007)
;
_exptl_crystal_colour yellow
_exptl_crystal_density_diffrn 1.494
_exptl_crystal_density_method 'not measured'
_exptl_crystal_description needle
_exptl_crystal_F_000 3232
_exptl_crystal_size_max 0.37
_exptl_crystal_size_mid 0.18
_exptl_crystal_size_min 0.17
_refine_diff_density_max 1.144
_refine_diff_density_min -1.170
_refine_diff_density_rms 0.100
_refine_ls_extinction_method none
_refine_ls_goodness_of_fit_ref 1.024
_refine_ls_hydrogen_treatment constr
_refine_ls_matrix_type fullcycle
_refine_ls_number_parameters 930
_refine_ls_number_reflns 21339
_refine_ls_number_restraints 0
_refine_ls_restrained_S_all 1.024
_refine_ls_R_factor_all 0.1240
_refine_ls_R_factor_gt 0.0639
_refine_ls_shift/su_max 0.004
_refine_ls_shift/su_mean 0.000
_refine_ls_structure_factor_coef Fsqd
_refine_ls_weighting_details 'calc w=1/[\s^2^(Fo^2^)+(0.0914P)^2^+12.4840P] where P=(Fo^2^+2Fc^2^)/3'
_refine_ls_weighting_scheme calc
_refine_ls_wR_factor_gt 0.1620
_refine_ls_wR_factor_ref 0.2053
_reflns_number_gt 12680
_reflns_number_total 21339
_reflns_threshold_expression >2sigma(I)
_cod_data_source_file ic5b00905_si_001.cif
_cod_data_source_block 1a.CO_2.BArF
_cod_depositor_comments
;
The following automatic conversions were performed:

'_symmetry_cell_setting' value 'Monoclinic' changed to 'monoclinic'
according to
/usr/data/users/saulius/crontab/automatic-downloads/rss-feeds/ACS/lib/dictionaries/cif_core.dic
dictionary named 'cif_core.dic' version 2.4.2 from 2011-04-26.

Automatic conversion script
Id: cif_fix_values 3271 2015-04-21 07:52:19Z andrius 

 Adding full bibliography for 4343295--4343303.cif.
;
_cod_original_sg_symbol_H-M P2(1)/n
_cod_database_code 4343301

loop_
_symmetry_equiv_pos_as_xyz
'x, y, z'
'-x+1/2, y+1/2, -z+1/2'
'-x, -y, -z'
'x-1/2, -y-1/2, z-1/2'

loop_
_atom_site_label
_atom_site_type_symbol
_atom_site_fract_x
_atom_site_fract_y
_atom_site_fract_z
_atom_site_U_iso_or_equiv
_atom_site_adp_type
_atom_site_occupancy
_atom_site_symmetry_multiplicity
_atom_site_calc_flag
_atom_site_refinement_flags
Rh1 Rh -0.017658(14) 0.098712(17) 0.286924(16) 0.03237(8) Uani 1 1 d .
O1 O 0.11256(16) 0.07516(19) 0.41538(15) 0.0495(8) Uani 1 1 d .
O2 O -0.0724(2) -0.0451(2) 0.3235(2) 0.0785(12) Uani 1 1 d .
N1 N 0.01875(14) 0.04755(16) 0.21596(15) 0.0267(5) Uani 1 1 d .
N2 N 0.11999(14) 0.02838(16) 0.32105(14) 0.0265(6) Uani 1 1 d .
C1 C 0.08582(16) 0.01762(19) 0.25036(17) 0.0257(6) Uani 1 1 d .
C2 C 0.12020(18) -0.0234(2) 0.21774(18) 0.0343(8) Uani 1 1 d .
H2 H 0.1675 -0.0428 0.2435 0.041 Uiso 1 1 calc R
C3 C 0.0843(2) -0.0351(3) 0.1480(2) 0.0414(9) Uani 1 1 d .
H3 H 0.1060 -0.0633 0.1246 0.050 Uiso 1 1 calc R
C4 C 0.0154(2) -0.0051(3) 0.1120(2) 0.0428(9) Uani 1 1 d .
H4 H -0.0101 -0.0125 0.0636 0.051 Uiso 1 1 calc R
C5 C -0.01592(18) 0.0355(2) 0.14643(19) 0.0331(8) Uani 1 1 d .
C6 C 0.18724(17) -0.0099(2) 0.36349(17) 0.0277(7) Uani 1 1 d .
C7 C 0.18289(19) -0.0814(2) 0.38683(19) 0.0338(8) Uani 1 1 d .
C8 C 0.2477(2) -0.1170(2) 0.4286(2) 0.0410(9) Uani 1 1 d .
H8 H 0.2465 -0.1657 0.4456 0.049 Uiso 1 1 calc R
C9 C 0.3136(2) -0.0828(2) 0.4459(2) 0.0420(9) Uani 1 1 d .
H9 H 0.3572 -0.1081 0.4744 0.050 Uiso 1 1 calc R
C10 C 0.31638(19) -0.0124(2) 0.42200(18) 0.0349(8) Uani 1 1 d .
H10 H 0.3621 0.0105 0.4342 0.042 Uiso 1 1 calc R
C11 C 0.25329(17) 0.0264(2) 0.38016(17) 0.0277(7) Uani 1 1 d .
C12 C 0.1110(2) -0.1206(2) 0.3689(2) 0.0438(10) Uani 1 1 d .
H12 H 0.0720 -0.0900 0.3329 0.053 Uiso 1 1 calc R
C13 C 0.1096(3) -0.1978(3) 0.3381(3) 0.0580(12) Uani 1 1 d .
H13A H 0.1174 -0.1928 0.2964 0.087 Uiso 1 1 calc R
H13B H 0.0625 -0.2212 0.3262 0.087 Uiso 1 1 calc R
H13C H 0.1480 -0.2287 0.3721 0.087 Uiso 1 1 calc R
C14 C 0.0950(3) -0.1248(3) 0.4318(3) 0.0648(14) Uani 1 1 d .
H14A H 0.1326 -0.1545 0.4680 0.097 Uiso 1 1 calc R
H14B H 0.0477 -0.1483 0.4186 0.097 Uiso 1 1 calc R
H14C H 0.0945 -0.0744 0.4491 0.097 Uiso 1 1 calc R
C15 C 0.25806(18) 0.1050(2) 0.35676(18) 0.0313(7) Uani 1 1 d .
H15 H 0.2093 0.1186 0.3198 0.038 Uiso 1 1 calc R
C16 C 0.3123(3) 0.1108(3) 0.3259(3) 0.0597(13) Uani 1 1 d .
H16A H 0.3615 0.1063 0.3628 0.089 Uiso 1 1 calc R
H16B H 0.3067 0.1591 0.3028 0.089 Uiso 1 1 calc R
H16C H 0.3033 0.0706 0.2922 0.089 Uiso 1 1 calc R
C17 C 0.2759(3) 0.1595(3) 0.4169(2) 0.0573(12) Uani 1 1 d .
H17A H 0.3242 0.1484 0.4534 0.086 Uiso 1 1 calc R
H17B H 0.2400 0.1543 0.4353 0.086 Uiso 1 1 calc R
H17C H 0.2750 0.2106 0.4004 0.086 Uiso 1 1 calc R
C18 C -0.09105(19) 0.0635(3) 0.1032(2) 0.0399(9) Uani 1 1 d .
C19 C -0.1506(2) 0.0220(3) 0.1006(2) 0.0492(11) Uani 1 1 d .
C20 C -0.2204(2) 0.0430(3) 0.0525(3) 0.0629(14) Uani 1 1 d .
H20 H -0.2613 0.0167 0.0509 0.076 Uiso 1 1 calc R
C21 C -0.2297(2) 0.1008(3) 0.0080(3) 0.0652(15) Uani 1 1 d .
H21 H -0.2773 0.1143 -0.0242 0.078 Uiso 1 1 calc R
C22 C -0.1721(3) 0.1396(3) 0.0089(3) 0.0614(14) Uani 1 1 d .
H22 H -0.1801 0.1794 -0.0227 0.074 Uiso 1 1 calc R
C23 C -0.1005(2) 0.1212(3) 0.0566(2) 0.0492(11) Uani 1 1 d .
C24 C -0.1415(3) -0.0461(3) 0.1445(3) 0.0653(14) Uani 1 1 d .
H24A H -0.1615 -0.0896 0.1146 0.098 Uiso 1 1 calc R
H24B H -0.1670 -0.0388 0.1734 0.098 Uiso 1 1 calc R
H24C H -0.0899 -0.0543 0.1741 0.098 Uiso 1 1 calc R
C25 C -0.0379(3) 0.1617(3) 0.0522(3) 0.0589(13) Uani 1 1 d .
H25A H 0.0025 0.1653 0.0984 0.088 Uiso 1 1 calc R
H25B H -0.0533 0.2119 0.0336 0.088 Uiso 1 1 calc R
H25C H -0.0222 0.1341 0.0217 0.088 Uiso 1 1 calc R
C26 C -0.0382(2) 0.2189(2) 0.2538(2) 0.0439(10) Uani 1 1 d .
C27 C 0.0070(2) 0.2153(2) 0.3258(2) 0.0419(9) Uani 1 1 d .
C28 C -0.0335(2) 0.1764(3) 0.3561(2) 0.0493(11) Uani 1 1 d .
C29 C -0.1042(2) 0.1607(2) 0.3018(3) 0.0476(11) Uani 1 1 d .
C30 C -0.1080(2) 0.1869(3) 0.2392(2) 0.0466(10) Uani 1 1 d .
C31 C -0.0190(3) 0.2602(3) 0.2036(3) 0.0674(15) Uani 1 1 d .
H31A H -0.0271 0.3137 0.2065 0.101 Uiso 1 1 calc R
H31B H -0.0493 0.2425 0.1566 0.101 Uiso 1 1 calc R
H31C H 0.0321 0.2515 0.2147 0.101 Uiso 1 1 calc R
C32 C 0.0801(3) 0.2502(3) 0.3624(3) 0.0627(14) Uani 1 1 d .
H32A H 0.1055 0.2477 0.3329 0.094 Uiso 1 1 calc R
H32B H 0.1081 0.2233 0.4056 0.094 Uiso 1 1 calc R
H32C H 0.0747 0.3024 0.3727 0.094 Uiso 1 1 calc R
C33 C -0.0094(3) 0.1662(3) 0.4324(3) 0.0685(16) Uani 1 1 d .
H33A H 0.0428 0.1563 0.4550 0.103 Uiso 1 1 calc R
H33B H -0.0354 0.1241 0.4401 0.103 Uiso 1 1 calc R
H33C H -0.0197 0.2117 0.4518 0.103 Uiso 1 1 calc R
C34 C -0.1657(3) 0.1287(4) 0.3138(4) 0.085(2) Uani 1 1 d .
H34A H -0.1926 0.1693 0.3226 0.128 Uiso 1 1 calc R
H34B H -0.1463 0.0952 0.3538 0.128 Uiso 1 1 calc R
H34C H -0.1981 0.1008 0.2728 0.128 Uiso 1 1 calc R
C35 C -0.1750(3) 0.1913(3) 0.1726(3) 0.0715(16) Uani 1 1 d .
H35A H -0.2036 0.1458 0.1665 0.107 Uiso 1 1 calc R
H35B H -0.1616 0.1962 0.1342 0.107 Uiso 1 1 calc R
H35C H -0.2036 0.2347 0.1735 0.107 Uiso 1 1 calc R
C36 C 0.08369(19) 0.0658(2) 0.35365(19) 0.0321(7) Uani 1 1 d .
C37 C -0.0513(2) 0.0059(3) 0.3069(3) 0.0524(11) Uani 1 1 d .
F1 F 0.36084(17) 0.71444(19) 0.4195(2) 0.0829(11) Uani 1 1 d .
F2 F 0.32558(15) 0.6313(2) 0.34202(16) 0.0750(10) Uani 1 1 d .
F3 F 0.38481(15) 0.6011(2) 0.4469(2) 0.0888(12) Uani 1 1 d .
F4 F 0.20217(19) 0.6332(2) 0.58859(14) 0.0760(10) Uani 1 1 d .
F5 F 0.13390(12) 0.72062(14) 0.53191(12) 0.0431(5) Uani 1 1 d .
F6 F 0.24814(17) 0.7369(3) 0.57864(18) 0.0986(15) Uani 1 1 d .
F7 F 0.11680(19) 0.3387(2) 0.52446(16) 0.0873(12) Uani 1 1 d .
F8 F 0.02265(16) 0.3555(2) 0.53838(15) 0.0846(12) Uani 1 1 d .
F9 F 0.1008(2) 0.4408(2) 0.56025(14) 0.0928(13) Uani 1 1 d .
F10 F -0.19809(13) 0.43353(19) 0.28276(17) 0.0665(8) Uani 1 1 d .
F11 F -0.16369(13) 0.32074(15) 0.30434(14) 0.0524(6) Uani 1 1 d .
F12 F -0.15480(16) 0.3773(2) 0.22064(14) 0.0664(8) Uani 1 1 d .
F13 F 0.0075(2) 0.3789(3) 0.04069(16) 0.0992(14) Uani 1 1 d .
F14 F -0.0292(2) 0.4857(2) 0.04897(15) 0.0883(12) Uani 1 1 d .
F15 F -0.07202(16) 0.3941(2) 0.07800(15) 0.0866(12) Uani 1 1 d .
F16 F 0.19970(15) 0.26682(15) 0.27442(18) 0.0637(8) Uani 1 1 d .
F17 F 0.26988(15) 0.35413(18) 0.33477(15) 0.0688(9) Uani 1 1 d .
F18 F 0.25496(15) 0.33482(18) 0.23259(16) 0.0639(8) Uani 1 1 d .
F19 F -0.1778(2) 0.7809(3) 0.2423(2) 0.136(2) Uani 1 1 d .
F20 F -0.0946(2) 0.7765(2) 0.3432(2) 0.0945(12) Uani 1 1 d .
F21 F -0.1613(2) 0.6852(2) 0.3062(3) 0.1034(14) Uani 1 1 d .
F22 F -0.0472(3) 0.8076(2) 0.1017(2) 0.1165(17) Uani 1 1 d .
F23 F -0.0302(5) 0.7039(3) 0.0728(2) 0.201(4) Uani 1 1 d .
F24 F 0.0543(2) 0.7624(3) 0.1380(2) 0.138(2) Uani 1 1 d .
C38 C 0.14259(17) 0.58771(19) 0.37345(17) 0.0264(7) Uani 1 1 d .
C39 C 0.20612(16) 0.5988(2) 0.36539(17) 0.0275(6) Uani 1 1 d .
H39 H 0.2092 0.5786 0.3259 0.033 Uiso 1 1 calc R
C40 C 0.26474(17) 0.6383(2) 0.41337(18) 0.0313(7) Uani 1 1 d .
C41 C 0.26309(17) 0.6681(2) 0.47245(18) 0.0306(7) Uani 1 1 d .
H41 H 0.3035 0.6941 0.5059 0.037 Uiso 1 1 calc R
C42 C 0.20040(17) 0.6586(2) 0.48079(17) 0.0290(7) Uani 1 1 d .
C43 C 0.14195(17) 0.61997(19) 0.43271(17) 0.0265(7) Uani 1 1 d .
H43 H 0.0997 0.6151 0.4400 0.032 Uiso 1 1 calc R
C44 C 0.3327(2) 0.6475(3) 0.4040(2) 0.0464(11) Uani 1 1 d .
C45 C 0.1967(2) 0.6882(3) 0.5445(2) 0.0407(9) Uani 1 1 d .
C46 C 0.03094(17) 0.4920(2) 0.35077(17) 0.0278(7) Uani 1 1 d .
C47 C 0.06355(18) 0.4640(2) 0.41800(17) 0.0276(7) Uani 1 1 d .
H47 H 0.1115 0.4793 0.4477 0.033 Uiso 1 1 calc R
C48 C 0.02832(19) 0.4144(2) 0.44330(18) 0.0317(7) Uani 1 1 d .
C49 C -0.0398(2) 0.3877(2) 0.4011(2) 0.0376(9) Uani 1 1 d .
H49 H -0.0633 0.3531 0.4180 0.045 Uiso 1 1 calc R
C50 C -0.07291(19) 0.4128(2) 0.3334(2) 0.0361(8) Uani 1 1 d .
C51 C -0.03856(19) 0.4646(2) 0.30906(19) 0.0347(8) Uani 1 1 d .
H51 H -0.0631 0.4819 0.2628 0.042 Uiso 1 1 calc R
C52 C 0.0658(2) 0.3871(2) 0.5155(2) 0.0394(9) Uani 1 1 d .
C53 C -0.1471(2) 0.3863(3) 0.2858(2) 0.0428(9) Uani 1 1 d .
C54 C 0.08711(17) 0.49002(19) 0.26446(16) 0.0259(6) Uani 1 1 d .
C55 C 0.03723(17) 0.4801(2) 0.19517(17) 0.0284(7) Uani 1 1 d .
H55 H -0.0047 0.5108 0.1767 0.034 Uiso 1 1 calc R
C56 C 0.04670(18) 0.4272(2) 0.15267(17) 0.0313(7) Uani 1 1 d .
C57 C 0.1067(2) 0.3817(2) 0.17691(19) 0.0330(8) Uani 1 1 d .
H57 H 0.1136 0.3461 0.1475 0.040 Uiso 1 1 calc R
C58 C 0.15680(18) 0.38908(19) 0.24532(18) 0.0289(7) Uani 1 1 d .
C59 C 0.14708(17) 0.4417(2) 0.28824(17) 0.0274(7) Uani 1 1 d .
H59 H 0.1821 0.4451 0.3351 0.033 Uiso 1 1 calc R
C60 C -0.0106(2) 0.4197(3) 0.08054(19) 0.0431(10) Uani 1 1 d .
C61 C 0.2199(2) 0.3371(2) 0.2720(2) 0.0375(8) Uani 1 1 d .
C62 C 0.01638(17) 0.6152(2) 0.27300(17) 0.0276(7) Uani 1 1 d .
C63 C -0.03537(18) 0.6451(2) 0.29241(19) 0.0335(8) Uani 1 1 d .
H63 H -0.0413 0.6231 0.3299 0.040 Uiso 1 1 calc R
C64 C -0.07802(19) 0.7057(2) 0.2587(2) 0.0391(9) Uani 1 1 d .
C65 C -0.0719(2) 0.7389(2) 0.2034(2) 0.0422(9) Uani 1 1 d .
H65 H -0.1021 0.7796 0.1796 0.051 Uiso 1 1 calc R
C66 C -0.02054(19) 0.7113(2) 0.18375(19) 0.0348(8) Uani 1 1 d .
C67 C 0.02298(18) 0.6515(2) 0.21821(18) 0.0308(7) Uani 1 1 d .
H67 H 0.0585 0.6346 0.2042 0.037 Uiso 1 1 calc R
C68 C -0.1291(2) 0.7372(3) 0.2852(3) 0.0589(13) Uani 1 1 d .
C69 C -0.0121(3) 0.7457(3) 0.1244(2) 0.0493(11) Uani 1 1 d .
B1 B 0.07032(18) 0.5470(2) 0.31579(18) 0.0255(7) Uani 1 1 d .
Cl1 Cl 0.30495(16) -0.05254(16) 0.61977(11) 0.1288(8) Uani 1 1 d .
Cl2 Cl 0.18527(14) 0.0497(2) 0.59093(11) 0.1395(10) Uani 1 1 d .
C70 C 0.2536(4) 0.0211(5) 0.5686(3) 0.098(2) Uani 1 1 d .
H70A H 0.2860 0.0639 0.5734 0.117 Uiso 1 1 calc R
H70B H 0.2316 0.0054 0.5195 0.117 Uiso 1 1 calc R

loop_
_atom_site_aniso_label
_atom_site_aniso_U_11
_atom_site_aniso_U_22
_atom_site_aniso_U_33
_atom_site_aniso_U_23
_atom_site_aniso_U_13
_atom_site_aniso_U_12
Rh1 0.02703(12) 0.03216(15) 0.04501(16) 0.00576(13) 0.02226(11) 0.00477(11)
O1 0.0508(17) 0.064(2) 0.0359(14) -0.0025(14) 0.0210(13) 0.0190(15)
O2 0.087(3) 0.053(2) 0.123(4) 0.022(2) 0.072(3) -0.003(2)
N1 0.0210(11) 0.0245(14) 0.0356(14) 0.0023(12) 0.0132(11) 0.0019(10)
N2 0.0221(12) 0.0281(16) 0.0291(13) 0.0003(12) 0.0108(11) 0.0034(10)
C1 0.0209(13) 0.0251(18) 0.0302(16) 0.0027(13) 0.0101(12) 0.0001(11)
C2 0.0256(15) 0.042(2) 0.0315(17) 0.0005(16) 0.0087(13) 0.0087(14)
C3 0.0391(19) 0.050(3) 0.0348(19) -0.0029(18) 0.0159(16) 0.0106(17)
C4 0.0347(19) 0.055(3) 0.0328(18) -0.0025(18) 0.0090(15) 0.0112(17)
C5 0.0245(15) 0.037(2) 0.0352(18) 0.0035(16) 0.0106(14) 0.0033(13)
C6 0.0267(15) 0.0285(19) 0.0268(15) 0.0006(13) 0.0106(12) 0.0069(12)
C7 0.0330(17) 0.030(2) 0.0357(18) 0.0030(15) 0.0127(15) 0.0031(13)
C8 0.046(2) 0.031(2) 0.041(2) 0.0103(17) 0.0135(17) 0.0065(16)
C9 0.0299(17) 0.045(3) 0.040(2) 0.0042(18) 0.0050(15) 0.0129(16)
C10 0.0253(16) 0.044(2) 0.0317(17) -0.0006(16) 0.0085(14) 0.0033(14)
C11 0.0254(15) 0.0302(19) 0.0262(15) -0.0014(13) 0.0101(12) 0.0035(12)
C12 0.0361(19) 0.036(2) 0.055(2) 0.0122(19) 0.0158(18) -0.0014(16)
C13 0.054(3) 0.037(3) 0.071(3) -0.004(2) 0.016(2) -0.010(2)
C14 0.065(3) 0.065(4) 0.077(4) 0.014(3) 0.042(3) -0.008(3)
C15 0.0248(15) 0.035(2) 0.0310(16) 0.0036(15) 0.0092(13) 0.0002(13)
C16 0.059(3) 0.064(3) 0.075(3) 0.021(3) 0.047(3) 0.007(2)
C17 0.081(3) 0.036(3) 0.043(2) -0.002(2) 0.016(2) 0.000(2)
C18 0.0255(16) 0.049(3) 0.0376(19) 0.0057(18) 0.0066(14) 0.0088(15)
C19 0.0272(18) 0.054(3) 0.054(3) 0.001(2) 0.0062(17) -0.0026(17)
C20 0.028(2) 0.076(4) 0.070(3) 0.001(3) 0.007(2) -0.002(2)
C21 0.032(2) 0.088(4) 0.060(3) 0.010(3) 0.005(2) 0.011(2)
C22 0.048(3) 0.078(4) 0.050(3) 0.023(3) 0.013(2) 0.019(2)
C23 0.036(2) 0.062(3) 0.049(2) 0.012(2) 0.0181(18) 0.0113(19)
C24 0.045(3) 0.056(3) 0.079(4) 0.010(3) 0.012(2) -0.012(2)
C25 0.052(3) 0.071(4) 0.062(3) 0.020(3) 0.033(2) 0.008(2)
C26 0.049(2) 0.032(2) 0.062(3) 0.0054(19) 0.035(2) 0.0060(17)
C27 0.0372(19) 0.039(2) 0.059(3) -0.0057(19) 0.0299(19) 0.0027(16)
C28 0.052(2) 0.050(3) 0.061(3) 0.008(2) 0.039(2) 0.020(2)
C29 0.041(2) 0.037(2) 0.084(3) 0.006(2) 0.045(2) 0.0054(17)
C30 0.037(2) 0.041(3) 0.065(3) 0.002(2) 0.025(2) 0.0105(17)
C31 0.095(4) 0.053(3) 0.081(4) 0.013(3) 0.062(3) 0.002(3)
C32 0.046(2) 0.055(3) 0.090(4) -0.019(3) 0.033(3) -0.005(2)
C33 0.091(4) 0.075(4) 0.062(3) 0.010(3) 0.055(3) 0.027(3)
C34 0.070(4) 0.068(4) 0.157(7) 0.012(4) 0.086(4) 0.005(3)
C35 0.046(3) 0.068(4) 0.083(4) -0.001(3) 0.011(3) 0.023(2)
C36 0.0339(17) 0.030(2) 0.0387(18) 0.0043(15) 0.0220(15) 0.0062(14)
C37 0.049(2) 0.044(3) 0.078(3) 0.010(2) 0.040(2) 0.0032(19)
F1 0.076(2) 0.081(2) 0.130(3) -0.043(2) 0.079(2) -0.0438(18)
F2 0.0518(16) 0.128(3) 0.0657(18) -0.0348(19) 0.0445(15) -0.0314(17)
F3 0.0346(14) 0.140(4) 0.100(3) 0.023(2) 0.0373(16) 0.0210(18)
F4 0.101(2) 0.100(3) 0.0436(14) 0.0310(16) 0.0465(16) 0.056(2)
F5 0.0478(13) 0.0427(14) 0.0500(13) -0.0007(11) 0.0317(11) 0.0096(10)
F6 0.0632(19) 0.165(4) 0.087(2) -0.089(3) 0.0499(18) -0.057(2)
F7 0.086(2) 0.125(3) 0.0561(18) 0.0394(19) 0.0359(17) 0.056(2)
F8 0.0571(17) 0.147(3) 0.0537(16) 0.045(2) 0.0283(14) -0.0112(19)
F9 0.138(3) 0.078(3) 0.0332(14) 0.0018(15) 0.0094(17) -0.035(2)
F10 0.0308(12) 0.078(2) 0.083(2) -0.0032(17) 0.0173(13) 0.0058(13)
F11 0.0478(14) 0.0539(17) 0.0598(16) -0.0076(13) 0.0272(12) -0.0202(12)
F12 0.0578(16) 0.098(2) 0.0419(14) -0.0126(15) 0.0199(13) -0.0335(16)
F13 0.081(2) 0.149(4) 0.0457(16) -0.044(2) 0.0072(16) 0.027(2)
F14 0.106(3) 0.082(3) 0.0376(15) 0.0183(16) -0.0056(16) -0.005(2)
F15 0.0448(15) 0.151(4) 0.0472(16) -0.0009(19) 0.0040(13) -0.0390(19)
F16 0.0552(16) 0.0337(15) 0.104(2) 0.0189(15) 0.0363(16) 0.0092(12)
F17 0.0500(15) 0.075(2) 0.0558(16) -0.0104(15) -0.0014(13) 0.0274(14)
F18 0.0549(16) 0.074(2) 0.082(2) 0.0132(16) 0.0477(15) 0.0194(14)
F19 0.110(3) 0.224(6) 0.093(3) 0.067(3) 0.063(2) 0.131(4)
F20 0.082(2) 0.122(3) 0.096(3) -0.026(2) 0.054(2) 0.021(2)
F21 0.079(2) 0.110(3) 0.166(4) 0.003(3) 0.095(3) 0.010(2)
F22 0.156(4) 0.106(3) 0.130(3) 0.084(3) 0.101(3) 0.075(3)
F23 0.462(12) 0.104(4) 0.082(3) -0.024(3) 0.160(5) -0.103(5)
F24 0.088(3) 0.223(6) 0.126(4) 0.117(4) 0.067(3) 0.036(3)
C38 0.0242(14) 0.0290(19) 0.0275(15) 0.0053(13) 0.0125(12) 0.0013(12)
C39 0.0252(14) 0.0322(18) 0.0297(15) -0.0015(14) 0.0162(12) -0.0012(13)
C40 0.0220(14) 0.040(2) 0.0357(17) -0.0028(15) 0.0159(13) -0.0033(13)
C41 0.0216(14) 0.038(2) 0.0319(17) -0.0024(15) 0.0111(13) -0.0019(13)
C42 0.0264(15) 0.034(2) 0.0276(15) 0.0004(14) 0.0129(13) 0.0023(13)
C43 0.0242(14) 0.0294(18) 0.0293(15) 0.0027(13) 0.0147(12) 0.0014(12)
C44 0.0302(18) 0.069(3) 0.048(2) -0.016(2) 0.0243(17) -0.0118(18)
C45 0.0334(18) 0.056(3) 0.0358(19) -0.0074(18) 0.0178(16) 0.0010(17)
C46 0.0267(15) 0.0330(19) 0.0277(15) 0.0008(14) 0.0154(13) -0.0010(13)
C47 0.0285(15) 0.0280(19) 0.0286(15) -0.0017(14) 0.0146(13) -0.0026(12)
C48 0.0351(17) 0.033(2) 0.0307(16) 0.0024(14) 0.0177(14) -0.0018(14)
C49 0.0371(18) 0.043(2) 0.0383(19) 0.0019(17) 0.0216(16) -0.0081(16)
C50 0.0272(16) 0.043(2) 0.0385(19) -0.0009(16) 0.0145(14) -0.0062(14)
C51 0.0320(17) 0.043(2) 0.0293(16) 0.0044(16) 0.0141(14) -0.0043(15)
C52 0.042(2) 0.045(3) 0.0367(19) 0.0048(17) 0.0221(17) -0.0026(17)
C53 0.039(2) 0.047(3) 0.046(2) -0.0041(19) 0.0215(18) -0.0110(17)
C54 0.0254(14) 0.0273(18) 0.0262(15) 0.0036(13) 0.0123(12) -0.0022(12)
C55 0.0253(15) 0.033(2) 0.0271(15) 0.0053(14) 0.0116(13) -0.0017(13)
C56 0.0309(16) 0.038(2) 0.0248(15) 0.0031(14) 0.0113(13) -0.0043(14)
C57 0.0385(18) 0.032(2) 0.0333(17) -0.0012(15) 0.0205(15) -0.0042(14)
C58 0.0299(16) 0.0257(19) 0.0330(17) 0.0045(14) 0.0156(13) -0.0003(12)
C59 0.0257(15) 0.0283(19) 0.0281(15) 0.0040(14) 0.0115(12) -0.0023(12)
C60 0.043(2) 0.054(3) 0.0282(17) 0.0018(18) 0.0111(16) -0.0043(18)
C61 0.0365(19) 0.032(2) 0.044(2) 0.0064(17) 0.0183(16) 0.0054(15)
C62 0.0224(14) 0.033(2) 0.0280(15) -0.0016(13) 0.0110(12) -0.0017(12)
C63 0.0235(15) 0.044(2) 0.0342(17) 0.0027(16) 0.0134(14) 0.0019(14)
C64 0.0253(16) 0.048(2) 0.042(2) 0.0016(18) 0.0132(15) 0.0077(15)
C65 0.0349(19) 0.042(2) 0.043(2) 0.0079(18) 0.0102(16) 0.0115(16)
C66 0.0320(17) 0.035(2) 0.0341(18) 0.0060(16) 0.0116(15) 0.0028(14)
C67 0.0306(16) 0.0293(19) 0.0346(17) 0.0012(15) 0.0162(14) 0.0018(13)
C68 0.037(2) 0.076(4) 0.067(3) 0.003(3) 0.026(2) 0.018(2)
C69 0.062(3) 0.046(3) 0.043(2) 0.013(2) 0.025(2) 0.009(2)
B1 0.0218(15) 0.031(2) 0.0249(16) 0.0018(15) 0.0111(13) -0.0019(13)
Cl1 0.164(2) 0.136(2) 0.0825(13) 0.0096(13) 0.0507(14) 0.0053(17)
Cl2 0.1139(16) 0.233(3) 0.0743(12) 0.0085(16) 0.0432(12) 0.0039(19)
C70 0.092(5) 0.137(7) 0.063(4) -0.007(4) 0.034(4) -0.019(5)

loop_
_atom_type_symbol
_atom_type_description
_atom_type_scat_dispersion_real
_atom_type_scat_dispersion_imag
_atom_type_scat_source
C C 0.0033 0.0016 'International Tables Vol C Tables 4.2.6.8 and 6.1.1.4'
H H 0.0000 0.0000 'International Tables Vol C Tables 4.2.6.8 and 6.1.1.4'
B B 0.0013 0.0007 'International Tables Vol C Tables 4.2.6.8 and 6.1.1.4'
Cl Cl 0.1484 0.1585 'International Tables Vol C Tables 4.2.6.8 and 6.1.1.4'
N N 0.0061 0.0033 'International Tables Vol C Tables 4.2.6.8 and 6.1.1.4'
F F 0.0171 0.0103 'International Tables Vol C Tables 4.2.6.8 and 6.1.1.4'
O O 0.0106 0.0060 'International Tables Vol C Tables 4.2.6.8 and 6.1.1.4'
Rh Rh -1.1178 0.9187 'International Tables Vol C Tables 4.2.6.8 and 6.1.1.4'

loop_
_geom_angle_atom_site_label_1
_geom_angle_atom_site_label_2
_geom_angle_atom_site_label_3
_geom_angle
C37 Rh1 C36 87.00(18)
C37 Rh1 C28 103.24(19)
C36 Rh1 C28 96.62(16)
C37 Rh1 N1 93.29(16)
C36 Rh1 N1 79.28(12)
C28 Rh1 N1 162.80(15)
C37 Rh1 C27 140.86(19)
C36 Rh1 C27 90.68(16)
C28 Rh1 C27 38.28(16)
N1 Rh1 C27 124.63(12)
C37 Rh1 C29 90.83(17)
C36 Rh1 C29 132.57(17)
C28 Rh1 C29 38.19(18)
N1 Rh1 C29 148.09(15)
C27 Rh1 C29 62.87(15)
C37 Rh1 C26 149.80(17)
C36 Rh1 C26 119.61(16)
C28 Rh1 C26 62.42(17)
N1 Rh1 C26 104.88(13)
C27 Rh1 C26 36.89(17)
C29 Rh1 C26 61.13(15)
C37 Rh1 C30 113.30(17)
C36 Rh1 C30 152.73(16)
C28 Rh1 C30 62.15(17)
N1 Rh1 C30 115.60(14)
C27 Rh1 C30 62.06(16)
C29 Rh1 C30 35.71(17)
C26 Rh1 C30 36.92(15)
C1 N1 C5 117.2(3)
C1 N1 Rh1 111.2(2)
C5 N1 Rh1 131.4(2)
C1 N2 C36 119.5(3)
C1 N2 C6 120.9(3)
C36 N2 C6 118.7(3)
N1 C1 N2 116.9(3)
N1 C1 C2 123.2(3)
N2 C1 C2 119.9(3)
C3 C2 C1 118.7(3)
C3 C2 H2 120.7
C1 C2 H2 120.7
C2 C3 C4 118.9(4)
C2 C3 H3 120.6
C4 C3 H3 120.6
C5 C4 C3 120.3(4)
C5 C4 H4 119.9
C3 C4 H4 119.9
N1 C5 C4 121.8(3)
N1 C5 C18 122.2(3)
C4 C5 C18 116.0(3)
C7 C6 C11 122.7(3)
C7 C6 N2 117.9(3)
C11 C6 N2 119.4(3)
C6 C7 C8 117.4(3)
C6 C7 C12 122.6(3)
C8 C7 C12 120.0(3)
C9 C8 C7 121.2(4)
C9 C8 H8 119.4
C7 C8 H8 119.4
C10 C9 C8 120.2(3)
C10 C9 H9 119.9
C8 C9 H9 119.9
C9 C10 C11 121.3(3)
C9 C10 H10 119.3
C11 C10 H10 119.3
C10 C11 C6 117.1(3)
C10 C11 C15 120.1(3)
C6 C11 C15 122.8(3)
C7 C12 C14 110.9(4)
C7 C12 C13 111.2(4)
C14 C12 C13 111.5(4)
C7 C12 H12 107.7
C14 C12 H12 107.7
C13 C12 H12 107.7
C12 C13 H13A 109.5
C12 C13 H13B 109.5
H13A C13 H13B 109.5
C12 C13 H13C 109.5
H13A C13 H13C 109.5
H13B C13 H13C 109.5
C12 C14 H14A 109.5
C12 C14 H14B 109.5
H14A C14 H14B 109.5
C12 C14 H14C 109.5
H14A C14 H14C 109.5
H14B C14 H14C 109.5
C11 C15 C16 111.9(3)
C11 C15 C17 109.9(3)
C16 C15 C17 111.7(4)
C11 C15 H15 107.7
C16 C15 H15 107.7
C17 C15 H15 107.7
C15 C16 H16A 109.5
C15 C16 H16B 109.5
H16A C16 H16B 109.5
C15 C16 H16C 109.5
H16A C16 H16C 109.5
H16B C16 H16C 109.5
C15 C17 H17A 109.5
C15 C17 H17B 109.5
H17A C17 H17B 109.5
C15 C17 H17C 109.5
H17A C17 H17C 109.5
H17B C17 H17C 109.5
C23 C18 C19 121.0(4)
C23 C18 C5 118.5(4)
C19 C18 C5 119.3(4)
C20 C19 C18 118.5(4)
C20 C19 C24 119.2(4)
C18 C19 C24 122.2(4)
C21 C20 C19 120.4(5)
C21 C20 H20 119.8
C19 C20 H20 119.8
C22 C21 C20 121.3(4)
C22 C21 H21 119.4
C20 C21 H21 119.4
C21 C22 C23 120.8(5)
C21 C22 H22 119.6
C23 C22 H22 119.6
C18 C23 C22 117.9(4)
C18 C23 C25 123.0(4)
C22 C23 C25 119.0(4)
C19 C24 H24A 109.5
C19 C24 H24B 109.5
H24A C24 H24B 109.5
C19 C24 H24C 109.5
H24A C24 H24C 109.5
H24B C24 H24C 109.5
C23 C25 H25A 109.5
C23 C25 H25B 109.5
H25A C25 H25B 109.5
C23 C25 H25C 109.5
H25A C25 H25C 109.5
H25B C25 H25C 109.5
C27 C26 C30 109.6(4)
C27 C26 C31 123.8(4)
C30 C26 C31 125.9(5)
C27 C26 Rh1 70.6(2)
C30 C26 Rh1 73.7(2)
C31 C26 Rh1 129.1(3)
C26 C27 C28 106.5(4)
C26 C27 C32 125.9(4)
C28 C27 C32 127.5(5)
C26 C27 Rh1 72.5(3)
C28 C27 Rh1 68.5(2)
C32 C27 Rh1 127.1(3)
C29 C28 C27 107.7(4)
C29 C28 C33 126.8(4)
C27 C28 C33 124.9(5)
C29 C28 Rh1 73.5(3)
C27 C28 Rh1 73.2(2)
C33 C28 Rh1 126.4(3)
C30 C29 C28 109.3(4)
C30 C29 C34 126.3(5)
C28 C29 C34 124.0(5)
C30 C29 Rh1 75.2(2)
C28 C29 Rh1 68.3(2)
C34 C29 Rh1 127.7(3)
C29 C30 C26 106.8(4)
C29 C30 C35 125.8(4)
C26 C30 C35 126.8(5)
C29 C30 Rh1 69.1(2)
C26 C30 Rh1 69.3(2)
C35 C30 Rh1 133.4(3)
C26 C31 H31A 109.5
C26 C31 H31B 109.5
H31A C31 H31B 109.5
C26 C31 H31C 109.5
H31A C31 H31C 109.5
H31B C31 H31C 109.5
C27 C32 H32A 109.5
C27 C32 H32B 109.5
H32A C32 H32B 109.5
C27 C32 H32C 109.5
H32A C32 H32C 109.5
H32B C32 H32C 109.5
C28 C33 H33A 109.5
C28 C33 H33B 109.5
H33A C33 H33B 109.5
C28 C33 H33C 109.5
H33A C33 H33C 109.5
H33B C33 H33C 109.5
C29 C34 H34A 109.5
C29 C34 H34B 109.5
H34A C34 H34B 109.5
C29 C34 H34C 109.5
H34A C34 H34C 109.5
H34B C34 H34C 109.5
C30 C35 H35A 109.5
C30 C35 H35B 109.5
H35A C35 H35B 109.5
C30 C35 H35C 109.5
H35A C35 H35C 109.5
H35B C35 H35C 109.5
O1 C36 N2 120.3(3)
O1 C36 Rh1 126.7(3)
N2 C36 Rh1 113.0(2)
O2 C37 Rh1 173.2(5)
C39 C38 C43 115.4(3)
C39 C38 B1 123.8(3)
C43 C38 B1 120.6(3)
C40 C39 C38 122.1(3)
C40 C39 H39 118.9
C38 C39 H39 118.9
C39 C40 C41 121.1(3)
C39 C40 C44 120.8(3)
C41 C40 C44 118.1(3)
C42 C41 C40 117.6(3)
C42 C41 H41 121.2
C40 C41 H41 121.2
C43 C42 C41 121.3(3)
C43 C42 C45 119.2(3)
C41 C42 C45 119.5(3)
C42 C43 C38 122.5(3)
C42 C43 H43 118.7
C38 C43 H43 118.7
F2 C44 F1 107.6(4)
F2 C44 F3 105.3(4)
F1 C44 F3 105.1(4)
F2 C44 C40 114.3(3)
F1 C44 C40 113.5(4)
F3 C44 C40 110.3(4)
F6 C45 F5 107.1(4)
F6 C45 F4 107.1(4)
F5 C45 F4 104.0(3)
F6 C45 C42 113.4(3)
F5 C45 C42 113.4(3)
F4 C45 C42 111.2(4)
C47 C46 C51 115.7(3)
C47 C46 B1 125.3(3)
C51 C46 B1 118.8(3)
C46 C47 C48 122.4(3)
C46 C47 H47 118.8
C48 C47 H47 118.8
C49 C48 C47 120.9(3)
C49 C48 C52 119.3(3)
C47 C48 C52 119.7(3)
C48 C49 C50 118.1(3)
C48 C49 H49 120.9
C50 C49 H49 120.9
C49 C50 C51 120.8(3)
C49 C50 C53 120.3(3)
C51 C50 C53 118.9(3)
C50 C51 C46 122.1(3)
C50 C51 H51 119.0
C46 C51 H51 119.0
F7 C52 F8 106.5(4)
F7 C52 F9 103.2(4)
F8 C52 F9 106.4(4)
F7 C52 C48 113.0(3)
F8 C52 C48 113.9(3)
F9 C52 C48 112.9(4)
F10 C53 F11 106.2(3)
F10 C53 F12 107.0(4)
F11 C53 F12 105.9(3)
F10 C53 C50 112.2(4)
F11 C53 C50 113.0(4)
F12 C53 C50 112.0(3)
C55 C54 C59 115.2(3)
C55 C54 B1 121.4(3)
C59 C54 B1 122.9(3)
C56 C55 C54 122.6(3)
C56 C55 H55 118.7
C54 C55 H55 118.7
C57 C56 C55 120.9(3)
C57 C56 C60 120.8(4)
C55 C56 C60 118.3(3)
C56 C57 C58 118.2(3)
C56 C57 H57 120.9
C58 C57 H57 120.9
C57 C58 C59 120.9(3)
C57 C58 C61 117.8(3)
C59 C58 C61 121.2(3)
C58 C59 C54 122.1(3)
C58 C59 H59 119.0
C54 C59 H59 119.0
F13 C60 F15 108.6(4)
F13 C60 F14 105.4(4)
F15 C60 F14 103.3(4)
F13 C60 C56 114.5(4)
F15 C60 C56 112.5(3)
F14 C60 C56 111.7(4)
F17 C61 F18 105.1(3)
F17 C61 F16 107.0(3)
F18 C61 F16 105.0(3)
F17 C61 C58 113.9(3)
F18 C61 C58 113.2(3)
F16 C61 C58 111.9(3)
C67 C62 C63 115.6(3)
C67 C62 B1 122.0(3)
C63 C62 B1 122.2(3)
C64 C63 C62 122.1(3)
C64 C63 H63 118.9
C62 C63 H63 118.9
C65 C64 C63 121.0(3)
C65 C64 C68 120.1(4)
C63 C64 C68 118.9(4)
C64 C65 C66 118.2(4)
C64 C65 H65 120.9
C66 C65 H65 120.9
C67 C66 C65 120.8(3)
C67 C66 C69 119.3(3)
C65 C66 C69 119.9(4)
C66 C67 C62 122.2(3)
C66 C67 H67 118.9
C62 C67 H67 118.9
F19 C68 F21 109.0(5)
F19 C68 F20 106.2(5)
F21 C68 F20 101.3(5)
F19 C68 C64 114.1(4)
F21 C68 C64 113.2(4)
F20 C68 C64 112.1(4)
F23 C69 F22 106.1(5)
F23 C69 F24 102.4(6)
F22 C69 F24 104.1(5)
F23 C69 C66 114.1(4)
F22 C69 C66 115.0(4)
F24 C69 C66 113.8(4)
C38 B1 C62 105.1(3)
C38 B1 C54 113.6(3)
C62 B1 C54 112.0(3)
C38 B1 C46 112.6(3)
C62 B1 C46 110.9(3)
C54 B1 C46 102.8(3)
Cl2 C70 Cl1 112.7(4)
Cl2 C70 H70A 109.1
Cl1 C70 H70A 109.1
Cl2 C70 H70B 109.1
Cl1 C70 H70B 109.1
H70A C70 H70B 107.8

loop_
_geom_bond_atom_site_label_1
_geom_bond_atom_site_label_2
_geom_bond_distance
Rh1 C37 1.921(5)
Rh1 C36 2.033(4)
Rh1 C28 2.163(4)
Rh1 N1 2.170(3)
Rh1 C27 2.226(4)
Rh1 C29 2.231(4)
Rh1 C26 2.251(4)
Rh1 C30 2.309(4)
O1 C36 1.206(5)
O2 C37 1.133(5)
N1 C1 1.357(4)
N1 C5 1.364(5)
N2 C1 1.381(4)
N2 C36 1.395(4)
N2 C6 1.453(4)
C1 C2 1.399(5)
C2 C3 1.367(5)
C2 H2 0.9500
C3 C4 1.391(5)
C3 H3 0.9500
C4 C5 1.378(5)
C4 H4 0.9500
C5 C18 1.498(5)
C6 C7 1.394(5)
C6 C11 1.401(5)
C7 C8 1.394(5)
C7 C12 1.523(5)
C8 C9 1.380(6)
C8 H8 0.9500
C9 C10 1.373(6)
C9 H9 0.9500
C10 C11 1.398(5)
C10 H10 0.9500
C11 C15 1.514(5)
C12 C14 1.523(7)
C12 C13 1.528(7)
C12 H12 1.0000
C13 H13A 0.9800
C13 H13B 0.9800
C13 H13C 0.9800
C14 H14A 0.9800
C14 H14B 0.9800
C14 H14C 0.9800
C15 C16 1.525(5)
C15 C17 1.531(6)
C15 H15 1.0000
C16 H16A 0.9800
C16 H16B 0.9800
C16 H16C 0.9800
C17 H17A 0.9800
C17 H17B 0.9800
C17 H17C 0.9800
C18 C23 1.394(6)
C18 C19 1.409(6)
C19 C20 1.404(6)
C19 C24 1.505(7)
C20 C21 1.365(8)
C20 H20 0.9500
C21 C22 1.364(8)
C21 H21 0.9500
C22 C23 1.417(6)
C22 H22 0.9500
C23 C25 1.513(6)
C24 H24A 0.9800
C24 H24B 0.9800
C24 H24C 0.9800
C25 H25A 0.9800
C25 H25B 0.9800
C25 H25C 0.9800
C26 C27 1.416(6)
C26 C30 1.445(6)
C26 C31 1.495(6)
C27 C28 1.440(6)
C27 C32 1.494(6)
C28 C29 1.439(7)
C28 C33 1.502(7)
C29 C30 1.394(7)
C29 C34 1.506(6)
C30 C35 1.494(7)
C31 H31A 0.9800
C31 H31B 0.9800
C31 H31C 0.9800
C32 H32A 0.9800
C32 H32B 0.9800
C32 H32C 0.9800
C33 H33A 0.9800
C33 H33B 0.9800
C33 H33C 0.9800
C34 H34A 0.9800
C34 H34B 0.9800
C34 H34C 0.9800
C35 H35A 0.9800
C35 H35B 0.9800
C35 H35C 0.9800
F1 C44 1.310(5)
F2 C44 1.308(5)
F3 C44 1.351(6)
F4 C45 1.337(5)
F5 C45 1.329(4)
F6 C45 1.319(5)
F7 C52 1.307(5)
F8 C52 1.313(4)
F9 C52 1.328(5)
F10 C53 1.325(5)
F11 C53 1.333(5)
F12 C53 1.347(5)
F13 C60 1.297(5)
F14 C60 1.334(6)
F15 C60 1.319(5)
F16 C61 1.334(5)
F17 C61 1.327(5)
F18 C61 1.328(5)
F19 C68 1.288(6)
F20 C68 1.334(6)
F21 C68 1.328(7)
F22 C69 1.297(6)
F23 C69 1.253(6)
F24 C69 1.298(6)
C38 C39 1.401(4)
C38 C43 1.403(5)
C38 B1 1.633(5)
C39 C40 1.390(5)
C39 H39 0.9500
C40 C41 1.391(5)
C40 C44 1.501(5)
C41 C42 1.384(4)
C41 H41 0.9500
C42 C43 1.381(5)
C42 C45 1.501(5)
C43 H43 0.9500
C46 C47 1.394(5)
C46 C51 1.402(5)
C46 B1 1.648(5)
C47 C48 1.396(5)
C47 H47 0.9500
C48 C49 1.379(5)
C48 C52 1.483(5)
C49 C50 1.385(5)
C49 H49 0.9500
C50 C51 1.398(5)
C50 C53 1.495(5)
C51 H51 0.9500
C54 C55 1.403(4)
C54 C59 1.407(5)
C54 B1 1.645(5)
C55 C56 1.387(5)
C55 H55 0.9500
C56 C57 1.377(5)
C56 C60 1.489(5)
C57 C58 1.386(5)
C57 H57 0.9500
C58 C59 1.392(5)
C58 C61 1.492(5)
C59 H59 0.9500
C62 C67 1.402(5)
C62 C63 1.404(5)
C62 B1 1.637(5)
C63 C64 1.385(5)
C63 H63 0.9500
C64 C65 1.381(6)
C64 C68 1.504(6)
C65 C66 1.386(5)
C65 H65 0.9500
C66 C67 1.385(5)
C66 C69 1.492(6)
C67 H67 0.9500
Cl1 C70 1.747(8)
Cl2 C70 1.745(8)
C70 H70A 0.9900
C70 H70B 0.9900

loop_
_geom_torsion_atom_site_label_1
_geom_torsion_atom_site_label_2
_geom_torsion_atom_site_label_3
_geom_torsion_atom_site_label_4
_geom_torsion
C37 Rh1 N1 C1 -83.4(3)
C36 Rh1 N1 C1 2.9(2)
C28 Rh1 N1 C1 80.6(5)
C27 Rh1 N1 C1 86.3(3)
C29 Rh1 N1 C1 179.7(3)
C26 Rh1 N1 C1 121.0(2)
C30 Rh1 N1 C1 158.8(2)
C37 Rh1 N1 C5 90.2(3)
C36 Rh1 N1 C5 176.5(3)
C28 Rh1 N1 C5 -105.9(5)
C27 Rh1 N1 C5 -100.1(3)
C29 Rh1 N1 C5 -6.7(5)
C26 Rh1 N1 C5 -65.5(3)
C30 Rh1 N1 C5 -27.6(4)
C5 N1 C1 N2 -178.4(3)
Rh1 N1 C1 N2 -3.8(4)
C5 N1 C1 C2 0.7(5)
Rh1 N1 C1 C2 175.3(3)
C36 N2 C1 N1 2.8(5)
C6 N2 C1 N1 171.5(3)
C36 N2 C1 C2 -176.4(3)
C6 N2 C1 C2 -7.7(5)
N1 C1 C2 C3 -1.1(6)
N2 C1 C2 C3 178.1(4)
C1 C2 C3 C4 0.8(6)
C2 C3 C4 C5 -0.3(7)
C1 N1 C5 C4 -0.2(5)
Rh1 N1 C5 C4 -173.4(3)
C1 N1 C5 C18 177.9(3)
Rh1 N1 C5 C18 4.6(5)
C3 C4 C5 N1 -0.1(7)
C3 C4 C5 C18 -178.2(4)
C1 N2 C6 C7 -85.8(4)
C36 N2 C6 C7 83.0(4)
C1 N2 C6 C11 95.1(4)
C36 N2 C6 C11 -96.1(4)
C11 C6 C7 C8 0.3(5)
N2 C6 C7 C8 -178.8(3)
C11 C6 C7 C12 179.7(4)
N2 C6 C7 C12 0.7(5)
C6 C7 C8 C9 -0.3(6)
C12 C7 C8 C9 -179.8(4)
C7 C8 C9 C10 0.1(6)
C8 C9 C10 C11 0.2(6)
C9 C10 C11 C6 -0.2(5)
C9 C10 C11 C15 177.8(3)
C7 C6 C11 C10 0.0(5)
N2 C6 C11 C10 179.0(3)
C7 C6 C11 C15 -178.0(3)
N2 C6 C11 C15 1.0(5)
C6 C7 C12 C14 -108.1(5)
C8 C7 C12 C14 71.3(5)
C6 C7 C12 C13 127.2(4)
C8 C7 C12 C13 -53.3(5)
C10 C11 C15 C16 49.7(5)
C6 C11 C15 C16 -132.3(4)
C10 C11 C15 C17 -74.9(4)
C6 C11 C15 C17 103.0(4)
N1 C5 C18 C23 110.3(5)
C4 C5 C18 C23 -71.5(6)
N1 C5 C18 C19 -82.0(5)
C4 C5 C18 C19 96.1(5)
C23 C18 C19 C20 -3.7(7)
C5 C18 C19 C20 -171.0(4)
C23 C18 C19 C24 172.7(5)
C5 C18 C19 C24 5.4(7)
C18 C19 C20 C21 2.0(8)
C24 C19 C20 C21 -174.5(5)
C19 C20 C21 C22 0.0(9)
C20 C21 C22 C23 -0.4(9)
C19 C18 C23 C22 3.4(7)
C5 C18 C23 C22 170.8(4)
C19 C18 C23 C25 -173.1(5)
C5 C18 C23 C25 -5.7(7)
C21 C22 C23 C18 -1.3(8)
C21 C22 C23 C25 175.3(5)
C37 Rh1 C26 C27 106.2(4)
C36 Rh1 C26 C27 -42.7(3)
C28 Rh1 C26 C27 38.8(2)
N1 Rh1 C26 C27 -128.7(2)
C29 Rh1 C26 C27 82.4(3)
C30 Rh1 C26 C27 118.3(3)
C37 Rh1 C26 C30 -12.1(5)
C36 Rh1 C26 C30 -161.0(2)
C28 Rh1 C26 C30 -79.5(3)
N1 Rh1 C26 C30 113.0(3)
C27 Rh1 C26 C30 -118.3(3)
C29 Rh1 C26 C30 -35.9(3)
C37 Rh1 C26 C31 -135.5(5)
C36 Rh1 C26 C31 75.6(5)
C28 Rh1 C26 C31 157.1(5)
N1 Rh1 C26 C31 -10.4(5)
C27 Rh1 C26 C31 118.3(5)
C29 Rh1 C26 C31 -159.3(5)
C30 Rh1 C26 C31 -123.4(6)
C30 C26 C27 C28 3.4(5)
C31 C26 C27 C28 175.0(4)
Rh1 C26 C27 C28 -60.4(3)
C30 C26 C27 C32 -172.6(4)
C31 C26 C27 C32 -1.0(7)
Rh1 C26 C27 C32 123.6(4)
C30 C26 C27 Rh1 63.8(3)
C31 C26 C27 Rh1 -124.6(4)
C37 Rh1 C27 C26 -130.1(3)
C36 Rh1 C27 C26 143.8(2)
C28 Rh1 C27 C26 -116.3(3)
N1 Rh1 C27 C26 66.4(2)
C29 Rh1 C27 C26 -77.2(3)
C30 Rh1 C27 C26 -36.8(2)
C37 Rh1 C27 C28 -13.8(4)
C36 Rh1 C27 C28 -99.9(3)
N1 Rh1 C27 C28 -177.3(2)
C29 Rh1 C27 C28 39.1(3)
C26 Rh1 C27 C28 116.3(3)
C30 Rh1 C27 C28 79.5(3)
C37 Rh1 C27 C32 107.7(5)
C36 Rh1 C27 C32 21.6(4)
C28 Rh1 C27 C32 121.5(5)
N1 Rh1 C27 C32 -55.8(5)
C29 Rh1 C27 C32 160.5(5)
C26 Rh1 C27 C32 -122.2(5)
C30 Rh1 C27 C32 -159.0(5)
C26 C27 C28 C29 -2.9(5)
C32 C27 C28 C29 173.0(4)
Rh1 C27 C28 C29 -66.0(3)
C26 C27 C28 C33 -173.8(4)
C32 C27 C28 C33 2.1(7)
Rh1 C27 C28 C33 123.1(4)
C26 C27 C28 Rh1 63.1(3)
C32 C27 C28 Rh1 -121.0(4)
C37 Rh1 C28 C29 -74.0(3)
C36 Rh1 C28 C29 -162.5(3)
N1 Rh1 C28 C29 122.4(5)
C27 Rh1 C28 C29 114.8(4)
C26 Rh1 C28 C29 77.5(3)
C30 Rh1 C28 C29 35.5(2)
C37 Rh1 C28 C27 171.1(3)
C36 Rh1 C28 C27 82.7(3)
N1 Rh1 C28 C27 7.6(6)
C29 Rh1 C28 C27 -114.8(4)
C26 Rh1 C28 C27 -37.4(2)
C30 Rh1 C28 C27 -79.3(3)
C37 Rh1 C28 C33 49.8(5)
C36 Rh1 C28 C33 -38.6(5)
N1 Rh1 C28 C33 -113.7(6)
C27 Rh1 C28 C33 -121.3(6)
C29 Rh1 C28 C33 123.9(6)
C26 Rh1 C28 C33 -158.7(5)
C30 Rh1 C28 C33 159.4(5)
C27 C28 C29 C30 1.3(5)
C33 C28 C29 C30 172.0(5)
Rh1 C28 C29 C30 -64.5(3)
C27 C28 C29 C34 -172.5(4)
C33 C28 C29 C34 -1.8(8)
Rh1 C28 C29 C34 121.7(5)
C27 C28 C29 Rh1 65.8(3)
C33 C28 C29 Rh1 -123.5(5)
C37 Rh1 C29 C30 -131.1(3)
C36 Rh1 C29 C30 142.2(3)
C28 Rh1 C29 C30 118.3(4)
N1 Rh1 C29 C30 -33.5(4)
C27 Rh1 C29 C30 79.1(3)
C26 Rh1 C29 C30 37.1(3)
C37 Rh1 C29 C28 110.6(3)
C36 Rh1 C29 C28 23.9(3)
N1 Rh1 C29 C28 -151.8(3)
C27 Rh1 C29 C28 -39.2(3)
C26 Rh1 C29 C28 -81.1(3)
C30 Rh1 C29 C28 -118.3(4)
C37 Rh1 C29 C34 -6.4(6)
C36 Rh1 C29 C34 -93.1(6)
C28 Rh1 C29 C34 -117.0(6)
N1 Rh1 C29 C34 91.2(6)
C27 Rh1 C29 C34 -156.2(6)
C26 Rh1 C29 C34 161.9(6)
C30 Rh1 C29 C34 124.7(7)
C28 C29 C30 C26 0.8(5)
C34 C29 C30 C26 174.4(5)
Rh1 C29 C30 C26 -59.4(3)
C28 C29 C30 C35 -170.7(4)
C34 C29 C30 C35 3.0(8)
Rh1 C29 C30 C35 129.2(5)
C28 C29 C30 Rh1 60.1(3)
C34 C29 C30 Rh1 -126.2(5)
C27 C26 C30 C29 -2.6(5)
C31 C26 C30 C29 -174.0(4)
Rh1 C26 C30 C29 59.2(3)
C27 C26 C30 C35 168.7(4)
C31 C26 C30 C35 -2.7(7)
Rh1 C26 C30 C35 -129.5(5)
C27 C26 C30 Rh1 -61.8(3)
C31 C26 C30 Rh1 126.8(5)
C37 Rh1 C30 C29 55.1(3)
C36 Rh1 C30 C29 -80.2(4)
C28 Rh1 C30 C29 -38.0(3)
N1 Rh1 C30 C29 161.1(3)
C27 Rh1 C30 C29 -81.6(3)
C26 Rh1 C30 C29 -118.3(4)
C37 Rh1 C30 C26 173.4(3)
C36 Rh1 C30 C26 38.1(5)
C28 Rh1 C30 C26 80.3(3)
N1 Rh1 C30 C26 -80.6(3)
C27 Rh1 C30 C26 36.7(3)
C29 Rh1 C30 C26 118.3(4)
C37 Rh1 C30 C35 -64.9(5)
C36 Rh1 C30 C35 159.7(4)
C28 Rh1 C30 C35 -158.0(6)
N1 Rh1 C30 C35 41.1(5)
C27 Rh1 C30 C35 158.4(6)
C29 Rh1 C30 C35 -120.0(6)
C26 Rh1 C30 C35 121.7(6)
C1 N2 C36 O1 179.5(4)
C6 N2 C36 O1 10.5(5)
C1 N2 C36 Rh1 0.0(4)
C6 N2 C36 Rh1 -169.0(2)
C37 Rh1 C36 O1 -87.1(4)
C28 Rh1 C36 O1 15.9(4)
N1 Rh1 C36 O1 179.0(4)
C27 Rh1 C36 O1 53.8(4)
C29 Rh1 C36 O1 1.3(5)
C26 Rh1 C36 O1 77.9(4)
C30 Rh1 C36 O1 52.7(5)
C37 Rh1 C36 N2 92.4(3)
C28 Rh1 C36 N2 -164.6(3)
N1 Rh1 C36 N2 -1.6(2)
C27 Rh1 C36 N2 -126.7(3)
C29 Rh1 C36 N2 -179.3(2)
C26 Rh1 C36 N2 -102.7(3)
C30 Rh1 C36 N2 -127.9(3)
C43 C38 C39 C40 0.7(5)
B1 C38 C39 C40 175.4(3)
C38 C39 C40 C41 0.8(6)
C38 C39 C40 C44 178.5(4)
C39 C40 C41 C42 -1.5(6)
C44 C40 C41 C42 -179.3(4)
C40 C41 C42 C43 0.9(5)
C40 C41 C42 C45 178.6(4)
C41 C42 C43 C38 0.7(5)
C45 C42 C43 C38 -177.1(3)
C39 C38 C43 C42 -1.4(5)
B1 C38 C43 C42 -176.3(3)
C39 C40 C44 F2 14.9(6)
C41 C40 C44 F2 -167.3(4)
C39 C40 C44 F1 138.9(4)
C41 C40 C44 F1 -43.3(6)
C39 C40 C44 F3 -103.4(4)
C41 C40 C44 F3 74.4(5)
C43 C42 C45 F6 -166.3(4)
C41 C42 C45 F6 15.9(6)
C43 C42 C45 F5 -43.9(5)
C41 C42 C45 F5 138.3(4)
C43 C42 C45 F4 72.9(4)
C41 C42 C45 F4 -104.8(4)
C51 C46 C47 C48 -2.6(5)
B1 C46 C47 C48 -176.5(3)
C46 C47 C48 C49 3.4(6)
C46 C47 C48 C52 -179.6(3)
C47 C48 C49 C50 -1.4(6)
C52 C48 C49 C50 -178.5(4)
C48 C49 C50 C51 -1.0(6)
C48 C49 C50 C53 -179.2(4)
C49 C50 C51 C46 1.7(6)
C53 C50 C51 C46 179.9(4)
C47 C46 C51 C50 0.1(5)
B1 C46 C51 C50 174.4(3)
C49 C48 C52 F7 103.8(5)
C47 C48 C52 F7 -73.3(5)
C49 C48 C52 F8 -18.0(6)
C47 C48 C52 F8 164.9(4)
C49 C48 C52 F9 -139.5(4)
C47 C48 C52 F9 43.4(5)
C49 C50 C53 F10 96.0(5)
C51 C50 C53 F10 -82.2(5)
C49 C50 C53 F11 -24.0(6)
C51 C50 C53 F11 157.7(4)
C49 C50 C53 F12 -143.6(4)
C51 C50 C53 F12 38.2(6)
C59 C54 C55 C56 -0.9(5)
B1 C54 C55 C56 -173.5(3)
C54 C55 C56 C57 -0.4(5)
C54 C55 C56 C60 178.2(3)
C55 C56 C57 C58 1.2(5)
C60 C56 C57 C58 -177.3(3)
C56 C57 C58 C59 -0.6(5)
C56 C57 C58 C61 177.2(3)
C57 C58 C59 C54 -0.7(5)
C61 C58 C59 C54 -178.5(3)
C55 C54 C59 C58 1.5(5)
B1 C54 C59 C58 174.0(3)
C57 C56 C60 F13 -12.9(6)
C55 C56 C60 F13 168.6(4)
C57 C56 C60 F15 111.8(4)
C55 C56 C60 F15 -66.8(5)
C57 C56 C60 F14 -132.6(4)
C55 C56 C60 F14 48.9(5)
C57 C58 C61 F17 171.6(3)
C59 C58 C61 F17 -10.6(5)
C57 C58 C61 F18 51.6(5)
C59 C58 C61 F18 -130.6(4)
C57 C58 C61 F16 -66.9(4)
C59 C58 C61 F16 111.0(4)
C67 C62 C63 C64 1.2(5)
B1 C62 C63 C64 176.1(3)
C62 C63 C64 C65 0.8(6)
C62 C63 C64 C68 -176.5(4)
C63 C64 C65 C66 -1.7(6)
C68 C64 C65 C66 175.6(4)
C64 C65 C66 C67 0.6(6)
C64 C65 C66 C69 -179.9(4)
C65 C66 C67 C62 1.5(6)
C69 C66 C67 C62 -178.0(4)
C63 C62 C67 C66 -2.3(5)
B1 C62 C67 C66 -177.2(3)
C65 C64 C68 F19 18.1(7)
C63 C64 C68 F19 -164.5(5)
C65 C64 C68 F21 143.6(5)
C63 C64 C68 F21 -39.1(6)
C65 C64 C68 F20 -102.6(5)
C63 C64 C68 F20 74.7(6)
C67 C66 C69 F23 66.6(7)
C65 C66 C69 F23 -112.9(7)
C67 C66 C69 F22 -170.4(5)
C65 C66 C69 F22 10.1(7)
C67 C66 C69 F24 -50.4(6)
C65 C66 C69 F24 130.0(5)
C39 C38 B1 C62 -98.4(4)
C43 C38 B1 C62 75.9(4)
C39 C38 B1 C54 24.3(5)
C43 C38 B1 C54 -161.3(3)
C39 C38 B1 C46 140.7(3)
C43 C38 B1 C46 -45.0(4)
C67 C62 B1 C38 83.2(4)
C63 C62 B1 C38 -91.3(4)
C67 C62 B1 C54 -40.6(4)
C63 C62 B1 C54 144.9(3)
C67 C62 B1 C46 -154.8(3)
C63 C62 B1 C46 30.7(4)
C55 C54 B1 C38 -146.9(3)
C59 C54 B1 C38 41.1(4)
C55 C54 B1 C62 -28.0(4)
C59 C54 B1 C62 160.0(3)
C55 C54 B1 C46 91.1(3)
C59 C54 B1 C46 -80.9(4)
C47 C46 B1 C38 -18.3(5)
C51 C46 B1 C38 168.0(3)
C47 C46 B1 C62 -135.8(3)
C51 C46 B1 C62 50.5(4)
C47 C46 B1 C54 104.3(4)
C51 C46 B1 C54 -69.4(4)
